data_1568767
loop_
_publ_author_name
'Tokareva, Marina A.'
'Pernik, Indrek'
'Messerle, Barbara A.'
'Glukhareva, Tatiana V.'
'Keaveney, Sinead T.'

_publ_section_title
;
 The effect of the C5-substituent on regioselectivity in the
 Rh(i)-catalyzed intermolecular transannulation of 1,2,3-thiadiazoles with
 phenylacetylene
;
_journal_issue 9
_journal_name_full 'Catalysis Science &amp; Technology'
_journal_page_first 2772
_journal_page_last 2782
_journal_paper_doi 10.1039/D3CY00290J
_journal_volume 13
_journal_year 2023
_chemical_formula_moiety 'C16 H18 N2 O2 S'
_chemical_formula_sum 'C16 H18 N2 O2 S'
_chemical_formula_weight 302.38
_chemical_name_systematic 'ethyl 3-phenyl-5-(pyrrolidin-1-yl)isothiazole-4-carboxylate'
_space_group_crystal_system monoclinic
_space_group_IT_number 14
_space_group_name_Hall '-P 2yn'
_space_group_name_H-M_alt 'P 1 21/n 1'
_atom_sites_solution_hydrogens geom
_audit_creation_date 2022-10-12
_audit_creation_method
;
Olex2 1.3
(compiled 2020.11.12 svn.r5f609507 for OlexSys, GUI svn.r6226)
;
_audit_update_record
;
2022-11-15 deposited with the CCDC.	2023-03-31 downloaded from the CCDC.
;
_cell_angle_alpha 90
_cell_angle_beta 100.2575(19)
_cell_angle_gamma 90
_cell_formula_units_Z 8
_cell_length_a 11.0494(2)
_cell_length_b 10.37004(19)
_cell_length_c 26.5033(5)
_cell_measurement_reflns_used 61003
_cell_measurement_temperature 99.9(3)
_cell_measurement_theta_max 45.2090
_cell_measurement_theta_min 1.8830
_cell_volume 2988.28(10)
_computing_cell_refinement 'CrysAlisPro 1.171.42.49 (Rigaku OD, 2022)'
_computing_data_collection 'CrysAlisPro 1.171.42.49 (Rigaku OD, 2022)'
_computing_data_reduction 'CrysAlisPro 1.171.42.49 (Rigaku OD, 2022)'
_computing_molecular_graphics 'Olex2 1.3 (Dolomanov et al., 2009)'
_computing_publication_material 'Olex2 1.3 (Dolomanov et al., 2009)'
_computing_structure_refinement 'SHELXL 2018/3 (Sheldrick, 2015)'
_diffrn_ambient_environment N~2~
_diffrn_ambient_temperature 99.9(3)
_diffrn_detector 'CCD plate'
_diffrn_measured_fraction_theta_full 1.000
_diffrn_measured_fraction_theta_max 0.617
_diffrn_measurement_details
;
List of Runs (angles in degrees, time in seconds):

  # Type    Start    End  Width  t~exp~   \w     \q     \k     \f   Frames
#--------------------------------------------------------------------------
  1  \f   -350.17   9.83   1.50   40.00  -7.62 -25.77 -30.17    --   240
  2  \w      1.55  99.05   1.50   40.00    --   57.99-101.76-144.21   65
  3  \w    -56.95  42.05   1.50   40.00    --  -25.77  83.27  72.26   66
  4  \w     -5.24  50.26   1.50   40.00    --   26.32  80.15  11.44   37
  5  \w    -56.95  42.05   1.50   40.00    --  -25.77  83.27 -29.74   66
  6  \w   -106.28   1.72   1.50   40.00    --  -25.77 -73.76 178.75   72
  7  \w    -56.95  42.05   1.50   40.00    --  -25.77  83.27 123.26   66
  8  \w   -106.28   1.72   1.50   40.00    --  -25.77 -73.76  76.75   72
  9  \w    -56.95  42.05   1.50   40.00    --  -25.77  83.27 -83.74   66
 10  \w   -106.28   1.72   1.50   40.00    --  -25.77 -73.76 -79.25   72
 11  \w    -56.95  42.05   1.50   40.00    --  -25.77  83.27 174.26   66
 12  \w    -56.95  42.05   1.50   40.00    --  -25.77  83.27  21.26   66
 13  \w    -92.78  18.22   1.50   40.00    --  -10.77 -73.76  25.75   74
 14  \w    -56.95  42.05   1.50   40.00    --  -25.77  83.27-134.74   66
 15  \w    -92.78  18.22   1.50   40.00    --  -10.77 -73.76-154.25   74
 16  \w   -106.28   1.72   1.50   40.00    --  -25.77 -73.76  25.75   72
 17  \f   -333.16  26.84   1.50   40.00   4.41 -25.77 -76.41    --   240
 18  \w    -92.78  18.22   1.50   40.00    --  -10.77 -73.76 115.75   74
 19  \w   -106.28   1.72   1.50   40.00    --  -25.77 -73.76 127.75   72
 20  \w    -92.78  18.22   1.50   40.00    --  -10.77 -73.76 -64.25   74
 21  \w    -24.76  86.24   1.50   40.00    --    4.23  73.76 -25.75   74
 22  \w   -106.28   1.72   1.50   40.00    --  -25.77 -73.76-130.25   72
;
_diffrn_measurement_device 'abstract diffractometer'
_diffrn_measurement_device_type 'Saxi-CrysAlisPro-abstract goniometer imported SAXI images'
_diffrn_measurement_method '\w and \f scans'
_diffrn_orient_matrix_type 'CrysAlisPro convention (1999,Acta A55,543-557)'
_diffrn_orient_matrix_UB_11 0.0221087000
_diffrn_orient_matrix_UB_12 -0.0226085000
_diffrn_orient_matrix_UB_13 -0.0219416000
_diffrn_orient_matrix_UB_21 0.0417160000
_diffrn_orient_matrix_UB_22 -0.0414674000
_diffrn_orient_matrix_UB_23 0.0157407000
_diffrn_orient_matrix_UB_31 -0.0450058000
_diffrn_orient_matrix_UB_32 -0.0495046000
_diffrn_orient_matrix_UB_33 -0.0031849000
_diffrn_radiation_monochromator graphite
_diffrn_radiation_probe x-ray
_diffrn_radiation_type 'Mo K\a'
_diffrn_radiation_wavelength 0.71073
_diffrn_reflns_av_R_equivalents 0.0738
_diffrn_reflns_av_unetI/netI 0.0690
_diffrn_reflns_Laue_measured_fraction_full 1.000
_diffrn_reflns_Laue_measured_fraction_max 0.617
_diffrn_reflns_limit_h_max 16
_diffrn_reflns_limit_h_min -22
_diffrn_reflns_limit_k_max 15
_diffrn_reflns_limit_k_min -16
_diffrn_reflns_limit_l_max 51
_diffrn_reflns_limit_l_min -39
_diffrn_reflns_number 187266
_diffrn_reflns_point_group_measured_fraction_full 1.000
_diffrn_reflns_point_group_measured_fraction_max 0.617
_diffrn_reflns_theta_full 25.242
_diffrn_reflns_theta_max 45.848
_diffrn_reflns_theta_min 1.897
_diffrn_source 'fine-focus sealed X-ray tube'
_diffrn_source_type 'Enhance (Mo) X-ray Source'
_exptl_absorpt_coefficient_mu 0.223
_exptl_absorpt_correction_T_max 1.00000
_exptl_absorpt_correction_T_min 0.85468
_exptl_absorpt_correction_type multi-scan
_exptl_absorpt_process_details
;
CrysAlisPro 1.171.42.49 (Rigaku Oxford Diffraction, 2022)
Empirical absorption correction using spherical harmonics,
implemented in SCALE3 ABSPACK scaling algorithm.
;
_exptl_crystal_colour 'clear colourless'
_exptl_crystal_colour_lustre clear
_exptl_crystal_colour_primary colourless
_exptl_crystal_density_diffrn 1.344
_exptl_crystal_description plate
_exptl_crystal_F_000 1280
_exptl_crystal_recrystallization_method 'grown from n-hexane solution'
_exptl_crystal_size_max 0.4
_exptl_crystal_size_mid 0.2
_exptl_crystal_size_min 0.05
_refine_diff_density_max 1.110
_refine_diff_density_min -0.602
_refine_diff_density_rms 0.095
_refine_ls_extinction_method none
_refine_ls_goodness_of_fit_ref 1.174
_refine_ls_hydrogen_treatment constr
_refine_ls_matrix_type full
_refine_ls_number_parameters 381
_refine_ls_number_reflns 15899
_refine_ls_number_restraints 0
_refine_ls_restrained_S_all 1.174
_refine_ls_R_factor_all 0.1463
_refine_ls_R_factor_gt 0.0927
_refine_ls_shift/su_max 0.000
_refine_ls_shift/su_mean 0.000
_refine_ls_structure_factor_coef Fsqd
_refine_ls_weighting_details 'w=1/[\s^2^(Fo^2^)+(0.0407P)^2^+5.3860P] where P=(Fo^2^+2Fc^2^)/3'
_refine_ls_weighting_scheme calc
_refine_ls_wR_factor_gt 0.1795
_refine_ls_wR_factor_ref 0.1954
_reflns_Friedel_coverage 0.000
_reflns_number_gt 10679
_reflns_number_total 15899
_reflns_threshold_expression 'I > 2\s(I)'
_cod_data_source_file d3cy00290j2.cif
_cod_data_source_block bam22_s2527_fr233_autored
_cod_depositor_comments 'Adding full bibliography for 1568765--1568768.cif.'
_cod_original_cell_volume 2988.29(10)
_cod_database_code 1568767
_shelx_shelxl_version_number 2018/3
_chemical_oxdiff_formula 'C16 H18 N2 O2 S'
_shelx_space_group_comment
;
The symmetry employed for this shelxl refinement is uniquely defined
by the following loop, which should always be used as a source of
symmetry information in preference to the above space-group names.
They are only intended as comments.
;
_shelx_estimated_absorpt_t_max 0.989
_shelx_estimated_absorpt_t_min 0.916
_reflns_odcompleteness_completeness 99.97
_reflns_odcompleteness_iscentric 1
_reflns_odcompleteness_theta 26.32
_olex2_refinement_description
;
1. Fixed Uiso
 At 1.2 times of:
  All C(H) groups, All C(H,H) groups
 At 1.5 times of:
  All C(H,H,H) groups
2.a Secondary CH2 refined with riding coordinates:
 C13(H13A,H13B), C19(H19A,H19B), C20(H20A,H20B), C25(H25A,H25B), C27(H27A,
 H27B), C18(H18A,H18B), C22(H22A,H22B), C23(H23A,H23B), C24(H24A,H24B),
 C31(H31A,H31B)
2.b Aromatic/amide H refined with riding coordinates:
 C33(H33), C35(H35), C36(H36), C38(H38), C40(H40), C26(H26), C28(H28),
 C30(H30), C32(H32), C34(H34)
2.c Idealised Me refined as rotating group:
 C37(H37A,H37B,H37C), C39(H39A,H39B,H39C)
;
_olex2_submission_original_sample_id BAM_9a
_olex2_submission_special_instructions 'No special instructions were received'
_oxdiff_exptl_absorpt_empirical_details
;
Empirical correction (ABSPACK) includes:
- Absorption correction using spherical harmonics
- Frame scaling
- Detector area scaling
;
_oxdiff_exptl_absorpt_empirical_full_max 2.854
_oxdiff_exptl_absorpt_empirical_full_min 0.412

loop_
_space_group_symop_operation_xyz
'x, y, z'
'-x+1/2, y+1/2, -z+1/2'
'-x, -y, -z'
'x-1/2, -y-1/2, z-1/2'

loop_
_atom_site_label
_atom_site_type_symbol
_atom_site_fract_x
_atom_site_fract_y
_atom_site_fract_z
_atom_site_U_iso_or_equiv
_atom_site_adp_type
_atom_site_occupancy
_atom_site_site_symmetry_order
_atom_site_calc_flag
_atom_site_refinement_flags_posn
_atom_site_refinement_flags_adp
_atom_site_refinement_flags_occupancy
_atom_site_disorder_assembly
_atom_site_disorder_group
S1 S 0.93957(4) 0.78023(5) 0.09817(2) 0.01959(11) Uani 1 1 d . . . . .
O3 O 0.51397(12) 0.76229(14) 0.06802(5) 0.0172(3) Uani 1 1 d . . . . .
O4 O 0.55042(12) 0.74767(13) 0.15405(5) 0.0159(3) Uani 1 1 d . . . . .
N5 N 0.76435(14) 0.62363(16) 0.04815(7) 0.0157(3) Uani 1 1 d . . . . .
C7 C 0.71945(16) 0.78136(18) 0.11382(7) 0.0144(3) Uani 1 1 d . . . . .
C10 C 0.58507(16) 0.76343(17) 0.10879(7) 0.0142(3) Uani 1 1 d . . . . .
C13 C 0.65940(17) 0.53454(19) 0.04560(8) 0.0171(3) Uani 1 1 d . . . . .
H13A H 0.585088 0.569604 0.023419 0.020 Uiso 1 1 calc R U . . .
H13B H 0.640682 0.517859 0.080182 0.020 Uiso 1 1 calc R U . . .
N16 N 0.90998(15) 0.88066(17) 0.14331(7) 0.0203(3) Uani 1 1 d . . . . .
C17 C 0.79101(16) 0.71940(18) 0.08256(7) 0.0150(3) Uani 1 1 d . . . . .
C19 C 0.86081(18) 0.56967(19) 0.02281(8) 0.0179(3) Uani 1 1 d . . . . .
H19A H 0.929716 0.534920 0.048204 0.022 Uiso 1 1 calc R U . . .
H19B H 0.892967 0.635466 0.001562 0.022 Uiso 1 1 calc R U . . .
C20 C 0.41890(18) 0.7327(2) 0.15310(8) 0.0209(4) Uani 1 1 d . . . . .
H20A H 0.405641 0.680178 0.182837 0.025 Uiso 1 1 calc R U . . .
H20B H 0.381229 0.686674 0.121453 0.025 Uiso 1 1 calc R U . . .
C21 C 0.79221(17) 0.86968(18) 0.14775(8) 0.0160(3) Uani 1 1 d . . . . .
C25 C 0.70383(18) 0.41178(19) 0.02253(8) 0.0178(3) Uani 1 1 d . . . . .
H25A H 0.745320 0.353169 0.049683 0.021 Uiso 1 1 calc R U . . .
H25B H 0.634543 0.365466 0.001288 0.021 Uiso 1 1 calc R U . . .
C27 C 0.79418(19) 0.46249(19) -0.01032(8) 0.0189(4) Uani 1 1 d . . . . .
H27A H 0.852080 0.394252 -0.016892 0.023 Uiso 1 1 calc R U . . .
H27B H 0.750333 0.496502 -0.043489 0.023 Uiso 1 1 calc R U . . .
C29 C 0.74758(18) 0.95233(19) 0.18615(8) 0.0181(3) Uani 1 1 d . . . . .
C33 C 0.80944(19) 0.9532(2) 0.23676(9) 0.0218(4) Uani 1 1 d . . . . .
H33 H 0.879994 0.900383 0.246483 0.026 Uiso 1 1 calc R U . . .
C35 C 0.64520(19) 1.0315(2) 0.17239(9) 0.0225(4) Uani 1 1 d . . . . .
H35 H 0.602794 1.032571 0.137908 0.027 Uiso 1 1 calc R U . . .
C36 C 0.6660(2) 1.1075(2) 0.25920(10) 0.0279(5) Uani 1 1 d . . . . .
H36 H 0.637474 1.159358 0.284202 0.033 Uiso 1 1 calc R U . . .
C37 C 0.3578(2) 0.8621(2) 0.15494(10) 0.0264(4) Uani 1 1 d . . . . .
H37A H 0.371126 0.914212 0.125567 0.040 Uiso 1 1 calc R U . . .
H37B H 0.393129 0.906448 0.186827 0.040 Uiso 1 1 calc R U . . .
H37C H 0.269315 0.849904 0.153623 0.040 Uiso 1 1 calc R U . . .
C38 C 0.6047(2) 1.1089(2) 0.20888(10) 0.0274(5) Uani 1 1 d . . . . .
H38 H 0.534925 1.162833 0.199266 0.033 Uiso 1 1 calc R U . . .
C40 C 0.7689(2) 1.0306(2) 0.27312(9) 0.0271(5) Uani 1 1 d . . . . .
H40 H 0.811685 1.030728 0.307541 0.032 Uiso 1 1 calc R U . . .
S2 S 0.44748(4) 0.26652(5) 0.08390(2) 0.01747(10) Uani 1 1 d . . . . .
O1 O 0.02247(12) 0.25630(15) 0.06569(5) 0.0181(3) Uani 1 1 d . . . . .
O2 O 0.07113(12) 0.25530(14) 0.15166(5) 0.0152(2) Uani 1 1 d . . . . .
C6 C 0.09935(16) 0.25927(17) 0.10466(7) 0.0133(3) Uani 1 1 d . . . . .
N8 N 0.42697(14) 0.36807(16) 0.13027(7) 0.0163(3) Uani 1 1 d . . . . .
N9 N 0.26562(14) 0.11107(15) 0.03929(6) 0.0150(3) Uani 1 1 d . . . . .
C11 C 0.31165(16) 0.35860(17) 0.13798(7) 0.0138(3) Uani 1 1 d . . . . .
C12 C 0.23304(15) 0.27096(17) 0.10613(7) 0.0132(3) Uani 1 1 d . . . . .
C14 C 0.29804(16) 0.20724(17) 0.07284(7) 0.0134(3) Uani 1 1 d . . . . .
C15 C 0.27693(16) 0.44264(18) 0.17831(7) 0.0142(3) Uani 1 1 d . . . . .
C18 C 0.15992(17) 0.02478(19) 0.03927(8) 0.0177(3) Uani 1 1 d . . . . .
H18A H 0.084474 0.060829 0.018230 0.021 Uiso 1 1 calc R U . . .
H18B H 0.145058 0.009935 0.074559 0.021 Uiso 1 1 calc R U . . .
C22 C 0.35729(18) 0.05392(18) 0.01220(8) 0.0167(3) Uani 1 1 d . . . . .
H22A H 0.427644 0.018256 0.036594 0.020 Uiso 1 1 calc R U . . .
H22B H 0.388112 0.118118 -0.010101 0.020 Uiso 1 1 calc R U . . .
C23 C 0.19891(18) -0.10002(19) 0.01573(8) 0.0190(4) Uani 1 1 d . . . . .
H23A H 0.242155 -0.158551 0.042528 0.023 Uiso 1 1 calc R U . . .
H23B H 0.127005 -0.145502 -0.004043 0.023 Uiso 1 1 calc R U . . .
C24 C -0.05874(17) 0.2582(2) 0.15458(8) 0.0223(4) Uani 1 1 d . . . . .
H24A H -0.099518 0.178195 0.139874 0.027 Uiso 1 1 calc R U . . .
H24B H -0.099135 0.332730 0.135172 0.027 Uiso 1 1 calc R U . . .
C26 C 0.17879(17) 0.52896(19) 0.16789(8) 0.0168(3) Uani 1 1 d . . . . .
H26 H 0.128624 0.531003 0.134830 0.020 Uiso 1 1 calc R U . . .
C28 C 0.34875(17) 0.43927(19) 0.22719(8) 0.0169(3) Uani 1 1 d . . . . .
H28 H 0.415343 0.380268 0.234471 0.020 Uiso 1 1 calc R U . . .
C30 C 0.32353(19) 0.52156(19) 0.26525(8) 0.0183(4) Uani 1 1 d . . . . .
H30 H 0.372271 0.518225 0.298587 0.022 Uiso 1 1 calc R U . . .
C31 C 0.2852(2) -0.0525(2) -0.01936(8) 0.0201(4) Uani 1 1 d . . . . .
H31A H 0.340391 -0.122271 -0.026977 0.024 Uiso 1 1 calc R U . . .
H31B H 0.238495 -0.018340 -0.051975 0.024 Uiso 1 1 calc R U . . .
C32 C 0.15464(19) 0.6122(2) 0.20621(8) 0.0202(4) Uani 1 1 d . . . . .
H32 H 0.088294 0.671577 0.199171 0.024 Uiso 1 1 calc R U . . .
C34 C 0.2274(2) 0.6085(2) 0.25466(8) 0.0211(4) Uani 1 1 d . . . . .
H34 H 0.211129 0.665812 0.280606 0.025 Uiso 1 1 calc R U . . .
C39 C -0.0678(2) 0.2694(2) 0.20991(9) 0.0272(4) Uani 1 1 d . . . . .
H39A H -0.154492 0.274123 0.213368 0.041 Uiso 1 1 calc R U . . .
H39B H -0.025096 0.347601 0.224230 0.041 Uiso 1 1 calc R U . . .
H39C H -0.029626 0.193800 0.228489 0.041 Uiso 1 1 calc R U . . .

loop_
_atom_site_aniso_label
_atom_site_aniso_U_11
_atom_site_aniso_U_22
_atom_site_aniso_U_33
_atom_site_aniso_U_23
_atom_site_aniso_U_13
_atom_site_aniso_U_12
S1 0.01123(17) 0.0171(2) 0.0301(3) -0.00318(18) 0.00265(16) -0.00176(16)
O3 0.0131(5) 0.0208(7) 0.0171(6) -0.0002(5) 0.0007(5) -0.0004(5)
O4 0.0152(5) 0.0159(6) 0.0166(6) 0.0021(5) 0.0028(5) -0.0011(5)
N5 0.0131(6) 0.0127(7) 0.0219(8) -0.0020(6) 0.0047(5) -0.0016(5)
C7 0.0115(6) 0.0119(7) 0.0190(8) 0.0002(6) 0.0007(6) -0.0009(6)
C10 0.0133(7) 0.0103(7) 0.0187(8) -0.0004(6) 0.0024(6) -0.0006(6)
C13 0.0126(7) 0.0155(8) 0.0231(9) -0.0029(7) 0.0028(6) -0.0026(6)
N16 0.0130(7) 0.0168(8) 0.0295(9) -0.0035(7) -0.0009(6) -0.0022(6)
C17 0.0127(7) 0.0121(7) 0.0195(8) 0.0011(6) 0.0012(6) -0.0002(6)
C19 0.0155(8) 0.0155(8) 0.0237(9) -0.0004(7) 0.0059(7) 0.0011(6)
C20 0.0175(8) 0.0236(10) 0.0230(10) 0.0009(8) 0.0076(7) -0.0033(7)
C21 0.0126(7) 0.0123(8) 0.0218(9) -0.0006(6) -0.0004(6) -0.0004(6)
C25 0.0161(8) 0.0139(8) 0.0233(9) -0.0005(7) 0.0033(7) -0.0010(6)
C27 0.0207(8) 0.0145(8) 0.0227(9) -0.0023(7) 0.0069(7) 0.0006(7)
C29 0.0156(8) 0.0126(8) 0.0252(10) -0.0031(7) 0.0015(7) -0.0028(6)
C33 0.0174(8) 0.0200(9) 0.0260(10) -0.0042(8) -0.0020(7) -0.0029(7)
C35 0.0199(9) 0.0174(9) 0.0283(11) -0.0049(8) -0.0009(7) 0.0022(7)
C36 0.0302(11) 0.0202(10) 0.0344(12) -0.0121(9) 0.0092(9) -0.0051(8)
C37 0.0196(9) 0.0288(11) 0.0317(12) -0.0036(9) 0.0070(8) 0.0018(8)
C38 0.0263(10) 0.0180(9) 0.0372(13) -0.0071(9) 0.0041(9) 0.0039(8)
C40 0.0290(11) 0.0249(11) 0.0257(11) -0.0082(9) 0.0005(8) -0.0067(9)
S2 0.01166(17) 0.0164(2) 0.0254(2) -0.00385(17) 0.00627(15) -0.00210(15)
O1 0.0128(5) 0.0228(7) 0.0177(6) -0.0022(5) -0.0001(5) -0.0004(5)
O2 0.0109(5) 0.0186(6) 0.0163(6) 0.0009(5) 0.0034(4) -0.0006(4)
C6 0.0118(6) 0.0105(7) 0.0176(8) -0.0010(6) 0.0029(6) -0.0006(5)
N8 0.0111(6) 0.0154(7) 0.0231(8) -0.0050(6) 0.0046(5) -0.0022(5)
N9 0.0141(6) 0.0121(7) 0.0192(8) -0.0030(6) 0.0040(5) -0.0008(5)
C11 0.0119(7) 0.0119(7) 0.0175(8) -0.0004(6) 0.0023(6) -0.0010(5)
C12 0.0106(6) 0.0113(7) 0.0177(8) -0.0004(6) 0.0028(5) -0.0003(5)
C14 0.0119(6) 0.0106(7) 0.0179(8) 0.0008(6) 0.0033(6) -0.0002(5)
C15 0.0122(7) 0.0115(7) 0.0190(8) -0.0020(6) 0.0032(6) -0.0021(5)
C18 0.0126(7) 0.0142(8) 0.0261(10) -0.0060(7) 0.0031(6) -0.0031(6)
C22 0.0182(8) 0.0128(8) 0.0203(9) -0.0023(7) 0.0066(7) 0.0009(6)
C23 0.0169(8) 0.0130(8) 0.0261(10) -0.0038(7) 0.0016(7) -0.0012(6)
C24 0.0109(7) 0.0309(11) 0.0260(10) -0.0005(8) 0.0056(7) -0.0010(7)
C26 0.0146(7) 0.0156(8) 0.0197(9) -0.0025(7) 0.0016(6) 0.0009(6)
C28 0.0153(7) 0.0139(8) 0.0208(9) -0.0003(7) 0.0016(6) -0.0012(6)
C30 0.0220(9) 0.0160(8) 0.0165(9) -0.0017(7) 0.0021(7) -0.0042(7)
C31 0.0232(9) 0.0153(8) 0.0216(9) -0.0040(7) 0.0035(7) 0.0021(7)
C32 0.0199(8) 0.0160(8) 0.0251(10) -0.0026(7) 0.0052(7) 0.0034(7)
C34 0.0255(10) 0.0165(9) 0.0227(10) -0.0050(7) 0.0081(7) -0.0008(7)
C39 0.0244(9) 0.0319(12) 0.0281(11) 0.0026(9) 0.0125(8) 0.0058(9)

loop_
_atom_type_symbol
_atom_type_description
_atom_type_scat_dispersion_real
_atom_type_scat_dispersion_imag
_atom_type_scat_source
C C 0.0033 0.0016 'International Tables Vol C Tables 4.2.6.8 and 6.1.1.4'
H H 0.0000 0.0000 'International Tables Vol C Tables 4.2.6.8 and 6.1.1.4'
N N 0.0061 0.0033 'International Tables Vol C Tables 4.2.6.8 and 6.1.1.4'
O O 0.0106 0.0060 'International Tables Vol C Tables 4.2.6.8 and 6.1.1.4'
S S 0.1246 0.1234 'International Tables Vol C Tables 4.2.6.8 and 6.1.1.4'

loop_
_geom_angle_atom_site_label_1
_geom_angle_atom_site_label_2
_geom_angle_atom_site_label_3
_geom_angle
_geom_angle_site_symmetry_1
_geom_angle_site_symmetry_3
_geom_angle_publ_flag
N16 S1 C17 95.75(9) . . ?
C10 O4 C20 116.31(15) . . ?
C17 N5 C13 124.68(16) . . ?
C17 N5 C19 120.16(16) . . ?
C19 N5 C13 111.68(15) . . ?
C17 C7 C10 123.58(17) . . ?
C17 C7 C21 110.71(16) . . ?
C21 C7 C10 125.55(17) . . ?
O3 C10 O4 123.66(16) . . ?
O3 C10 C7 124.06(17) . . ?
O4 C10 C7 112.28(16) . . ?
N5 C13 H13A 111.1 . . ?
N5 C13 H13B 111.1 . . ?
N5 C13 C25 103.52(15) . . ?
H13A C13 H13B 109.0 . . ?
C25 C13 H13A 111.1 . . ?
C25 C13 H13B 111.1 . . ?
C21 N16 S1 109.30(14) . . ?
N5 C17 S1 120.85(14) . . ?
N5 C17 C7 131.45(17) . . ?
C7 C17 S1 107.56(13) . . ?
N5 C19 H19A 111.1 . . ?
N5 C19 H19B 111.1 . . ?
N5 C19 C27 103.07(15) . . ?
H19A C19 H19B 109.1 . . ?
C27 C19 H19A 111.1 . . ?
C27 C19 H19B 111.1 . . ?
O4 C20 H20A 109.5 . . ?
O4 C20 H20B 109.5 . . ?
O4 C20 C37 110.83(17) . . ?
H20A C20 H20B 108.1 . . ?
C37 C20 H20A 109.5 . . ?
C37 C20 H20B 109.5 . . ?
C7 C21 C29 125.84(16) . . ?
N16 C21 C7 116.66(18) . . ?
N16 C21 C29 117.47(17) . . ?
C13 C25 H25A 111.1 . . ?
C13 C25 H25B 111.1 . . ?
H25A C25 H25B 109.1 . . ?
C27 C25 C13 103.28(15) . . ?
C27 C25 H25A 111.1 . . ?
C27 C25 H25B 111.1 . . ?
C19 C27 C25 102.73(16) . . ?
C19 C27 H27A 111.2 . . ?
C19 C27 H27B 111.2 . . ?
C25 C27 H27A 111.2 . . ?
C25 C27 H27B 111.2 . . ?
H27A C27 H27B 109.1 . . ?
C33 C29 C21 119.95(18) . . ?
C35 C29 C21 121.04(19) . . ?
C35 C29 C33 118.99(19) . . ?
C29 C33 H33 119.7 . . ?
C40 C33 C29 120.6(2) . . ?
C40 C33 H33 119.7 . . ?
C29 C35 H35 119.8 . . ?
C38 C35 C29 120.3(2) . . ?
C38 C35 H35 119.8 . . ?
C38 C36 H36 120.0 . . ?
C40 C36 H36 120.0 . . ?
C40 C36 C38 120.1(2) . . ?
C20 C37 H37A 109.5 . . ?
C20 C37 H37B 109.5 . . ?
C20 C37 H37C 109.5 . . ?
H37A C37 H37B 109.5 . . ?
H37A C37 H37C 109.5 . . ?
H37B C37 H37C 109.5 . . ?
C35 C38 H38 120.0 . . ?
C36 C38 C35 120.1(2) . . ?
C36 C38 H38 120.0 . . ?
C33 C40 H40 120.0 . . ?
C36 C40 C33 120.0(2) . . ?
C36 C40 H40 120.0 . . ?
N8 S2 C14 95.64(8) . . ?
C6 O2 C24 116.47(15) . . ?
O1 C6 O2 123.18(16) . . ?
O1 C6 C12 124.70(17) . . ?
O2 C6 C12 112.10(15) . . ?
C11 N8 S2 109.08(13) . . ?
C14 N9 C18 124.79(16) . . ?
C14 N9 C22 119.91(15) . . ?
C22 N9 C18 111.80(15) . . ?
N8 C11 C12 117.12(16) . . ?
N8 C11 C15 116.47(16) . . ?
C12 C11 C15 126.40(16) . . ?
C11 C12 C6 124.72(16) . . ?
C14 C12 C6 124.65(16) . . ?
C14 C12 C11 110.34(15) . . ?
N9 C14 S2 120.56(13) . . ?
N9 C14 C12 131.51(16) . . ?
C12 C14 S2 107.80(13) . . ?
C26 C15 C11 121.78(17) . . ?
C28 C15 C11 118.55(17) . . ?
C28 C15 C26 119.58(17) . . ?
N9 C18 H18A 111.1 . . ?
N9 C18 H18B 111.1 . . ?
N9 C18 C23 103.49(15) . . ?
H18A C18 H18B 109.0 . . ?
C23 C18 H18A 111.1 . . ?
C23 C18 H18B 111.1 . . ?
N9 C22 H22A 111.2 . . ?
N9 C22 H22B 111.2 . . ?
N9 C22 C31 102.87(15) . . ?
H22A C22 H22B 109.1 . . ?
C31 C22 H22A 111.2 . . ?
C31 C22 H22B 111.2 . . ?
C18 C23 H23A 111.1 . . ?
C18 C23 H23B 111.1 . . ?
H23A C23 H23B 109.1 . . ?
C31 C23 C18 103.09(16) . . ?
C31 C23 H23A 111.1 . . ?
C31 C23 H23B 111.1 . . ?
O2 C24 H24A 110.3 . . ?
O2 C24 H24B 110.3 . . ?
O2 C24 C39 107.09(17) . . ?
H24A C24 H24B 108.6 . . ?
C39 C24 H24A 110.3 . . ?
C39 C24 H24B 110.3 . . ?
C15 C26 H26 120.1 . . ?
C32 C26 C15 119.73(18) . . ?
C32 C26 H26 120.1 . . ?
C15 C28 H28 119.8 . . ?
C30 C28 C15 120.38(18) . . ?
C30 C28 H28 119.8 . . ?
C28 C30 H30 120.0 . . ?
C34 C30 C28 120.00(19) . . ?
C34 C30 H30 120.0 . . ?
C22 C31 C23 102.82(16) . . ?
C22 C31 H31A 111.2 . . ?
C22 C31 H31B 111.2 . . ?
C23 C31 H31A 111.2 . . ?
C23 C31 H31B 111.2 . . ?
H31A C31 H31B 109.1 . . ?
C26 C32 H32 119.9 . . ?
C34 C32 C26 120.12(19) . . ?
C34 C32 H32 119.9 . . ?
C30 C34 C32 120.19(19) . . ?
C30 C34 H34 119.9 . . ?
C32 C34 H34 119.9 . . ?
C24 C39 H39A 109.5 . . ?
C24 C39 H39B 109.5 . . ?
C24 C39 H39C 109.5 . . ?
H39A C39 H39B 109.5 . . ?
H39A C39 H39C 109.5 . . ?
H39B C39 H39C 109.5 . . ?

loop_
_geom_bond_atom_site_label_1
_geom_bond_atom_site_label_2
_geom_bond_distance
_geom_bond_site_symmetry_2
_geom_bond_publ_flag
S1 N16 1.6620(19) . ?
S1 C17 1.7383(18) . ?
O3 C10 1.218(2) . ?
O4 C10 1.333(2) . ?
O4 C20 1.457(2) . ?
N5 C13 1.475(2) . ?
N5 C17 1.345(2) . ?
N5 C19 1.468(2) . ?
C7 C10 1.479(2) . ?
C7 C17 1.399(3) . ?
C7 C21 1.427(3) . ?
C13 H13A 0.9900 . ?
C13 H13B 0.9900 . ?
C13 C25 1.531(3) . ?
N16 C21 1.332(2) . ?
C19 H19A 0.9900 . ?
C19 H19B 0.9900 . ?
C19 C27 1.522(3) . ?
C20 H20A 0.9900 . ?
C20 H20B 0.9900 . ?
C20 C37 1.507(3) . ?
C21 C29 1.480(3) . ?
C25 H25A 0.9900 . ?
C25 H25B 0.9900 . ?
C25 C27 1.530(3) . ?
C27 H27A 0.9900 . ?
C27 H27B 0.9900 . ?
C29 C33 1.393(3) . ?
C29 C35 1.393(3) . ?
C33 H33 0.9500 . ?
C33 C40 1.388(3) . ?
C35 H35 0.9500 . ?
C35 C38 1.391(3) . ?
C36 H36 0.9500 . ?
C36 C38 1.384(4) . ?
C36 C40 1.383(4) . ?
C37 H37A 0.9800 . ?
C37 H37B 0.9800 . ?
C37 H37C 0.9800 . ?
C38 H38 0.9500 . ?
C40 H40 0.9500 . ?
S2 N8 1.6643(17) . ?
S2 C14 1.7372(18) . ?
O1 C6 1.215(2) . ?
O2 C6 1.337(2) . ?
O2 C24 1.451(2) . ?
C6 C12 1.476(2) . ?
N8 C11 1.329(2) . ?
N9 C14 1.342(2) . ?
N9 C18 1.471(2) . ?
N9 C22 1.467(2) . ?
C11 C12 1.425(2) . ?
C11 C15 1.482(3) . ?
C12 C14 1.399(2) . ?
C15 C26 1.395(3) . ?
C15 C28 1.394(3) . ?
C18 H18A 0.9900 . ?
C18 H18B 0.9900 . ?
C18 C23 1.532(3) . ?
C22 H22A 0.9900 . ?
C22 H22B 0.9900 . ?
C22 C31 1.521(3) . ?
C23 H23A 0.9900 . ?
C23 H23B 0.9900 . ?
C23 C31 1.528(3) . ?
C24 H24A 0.9900 . ?
C24 H24B 0.9900 . ?
C24 C39 1.492(3) . ?
C26 H26 0.9500 . ?
C26 C32 1.395(3) . ?
C28 H28 0.9500 . ?
C28 C30 1.387(3) . ?
C30 H30 0.9500 . ?
C30 C34 1.383(3) . ?
C31 H31A 0.9900 . ?
C31 H31B 0.9900 . ?
C32 H32 0.9500 . ?
C32 C34 1.389(3) . ?
C34 H34 0.9500 . ?
C39 H39A 0.9800 . ?
C39 H39B 0.9800 . ?
C39 H39C 0.9800 . ?

loop_
_geom_torsion_atom_site_label_1
_geom_torsion_atom_site_label_2
_geom_torsion_atom_site_label_3
_geom_torsion_atom_site_label_4
_geom_torsion
_geom_torsion_site_symmetry_1
_geom_torsion_site_symmetry_2
_geom_torsion_site_symmetry_3
_geom_torsion_site_symmetry_4
_geom_torsion_publ_flag
S1 N16 C21 C7 -1.5(2) . . . . ?
S1 N16 C21 C29 -179.76(15) . . . . ?
N5 C13 C25 C27 -28.6(2) . . . . ?
N5 C19 C27 C25 -34.87(19) . . . . ?
C7 C21 C29 C33 129.2(2) . . . . ?
C7 C21 C29 C35 -51.9(3) . . . . ?
C10 O4 C20 C37 -87.6(2) . . . . ?
C10 C7 C17 S1 174.57(15) . . . . ?
C10 C7 C17 N5 -9.8(3) . . . . ?
C10 C7 C21 N16 -173.82(18) . . . . ?
C10 C7 C21 C29 4.3(3) . . . . ?
C13 N5 C17 S1 156.60(15) . . . . ?
C13 N5 C17 C7 -18.5(3) . . . . ?
C13 N5 C19 C27 17.6(2) . . . . ?
C13 C25 C27 C19 39.59(19) . . . . ?
N16 S1 C17 N5 -175.89(16) . . . . ?
N16 S1 C17 C7 0.26(15) . . . . ?
N16 C21 C29 C33 -52.7(3) . . . . ?
N16 C21 C29 C35 126.2(2) . . . . ?
C17 S1 N16 C21 0.67(16) . . . . ?
C17 N5 C13 C25 -151.84(18) . . . . ?
C17 N5 C19 C27 177.53(17) . . . . ?
C17 C7 C10 O3 -44.0(3) . . . . ?
C17 C7 C10 O4 135.53(19) . . . . ?
C17 C7 C21 N16 1.7(3) . . . . ?
C17 C7 C21 C29 179.83(18) . . . . ?
C19 N5 C13 C25 7.0(2) . . . . ?
C19 N5 C17 S1 -0.6(3) . . . . ?
C19 N5 C17 C7 -175.66(19) . . . . ?
C20 O4 C10 O3 -2.0(3) . . . . ?
C20 O4 C10 C7 178.42(16) . . . . ?
C21 C7 C10 O3 131.0(2) . . . . ?
C21 C7 C10 O4 -49.5(3) . . . . ?
C21 C7 C17 S1 -1.1(2) . . . . ?
C21 C7 C17 N5 174.5(2) . . . . ?
C21 C29 C33 C40 179.8(2) . . . . ?
C21 C29 C35 C38 -179.8(2) . . . . ?
C29 C33 C40 C36 0.1(3) . . . . ?
C29 C35 C38 C36 -0.1(4) . . . . ?
C33 C29 C35 C38 -0.8(3) . . . . ?
C35 C29 C33 C40 0.8(3) . . . . ?
C38 C36 C40 C33 -1.0(4) . . . . ?
C40 C36 C38 C35 1.0(4) . . . . ?
S2 N8 C11 C12 -1.3(2) . . . . ?
S2 N8 C11 C15 179.90(14) . . . . ?
O1 C6 C12 C11 132.3(2) . . . . ?
O1 C6 C12 C14 -40.8(3) . . . . ?
O2 C6 C12 C11 -46.1(2) . . . . ?
O2 C6 C12 C14 140.72(18) . . . . ?
C6 O2 C24 C39 -173.12(17) . . . . ?
C6 C12 C14 S2 172.50(15) . . . . ?
C6 C12 C14 N9 -11.8(3) . . . . ?
N8 S2 C14 N9 -175.58(16) . . . . ?
N8 S2 C14 C12 0.72(15) . . . . ?
N8 C11 C12 C6 -172.08(18) . . . . ?
N8 C11 C12 C14 1.9(2) . . . . ?
N8 C11 C15 C26 123.5(2) . . . . ?
N8 C11 C15 C28 -53.2(2) . . . . ?
N9 C18 C23 C31 -28.7(2) . . . . ?
N9 C22 C31 C23 -35.14(19) . . . . ?
C11 C12 C14 S2 -1.48(19) . . . . ?
C11 C12 C14 N9 174.26(19) . . . . ?
C11 C15 C26 C32 -175.71(18) . . . . ?
C11 C15 C28 C30 176.39(17) . . . . ?
C12 C11 C15 C26 -55.2(3) . . . . ?
C12 C11 C15 C28 128.2(2) . . . . ?
C14 S2 N8 C11 0.31(15) . . . . ?
C14 N9 C18 C23 -151.80(18) . . . . ?
C14 N9 C22 C31 177.68(17) . . . . ?
C15 C11 C12 C6 6.6(3) . . . . ?
C15 C11 C12 C14 -179.46(18) . . . . ?
C15 C26 C32 C34 -0.5(3) . . . . ?
C15 C28 C30 C34 -0.6(3) . . . . ?
C18 N9 C14 S2 158.03(15) . . . . ?
C18 N9 C14 C12 -17.3(3) . . . . ?
C18 N9 C22 C31 17.8(2) . . . . ?
C18 C23 C31 C22 39.82(19) . . . . ?
C22 N9 C14 S2 0.9(2) . . . . ?
C22 N9 C14 C12 -174.39(19) . . . . ?
C22 N9 C18 C23 6.9(2) . . . . ?
C24 O2 C6 O1 -5.1(3) . . . . ?
C24 O2 C6 C12 173.44(16) . . . . ?
C26 C15 C28 C30 -0.4(3) . . . . ?
C26 C32 C34 C30 -0.5(3) . . . . ?
C28 C15 C26 C32 0.9(3) . . . . ?
C28 C30 C34 C32 1.1(3) . . . . ?
